data_4069225
loop_
_publ_author_name
'Mukherjee, Soumen'
'Patel, Binita A.'
'Bhaduri, Sumit'

_publ_section_title
;
 Selective Ethylene Oligomerization with Nickel Oxime Complexes&#x00A7;
;
_journal_issue 10
_journal_name_full Organometallics
_journal_page_first 3074
_journal_paper_doi 10.1021/om900080h
_journal_volume 28
_journal_year 2009
_chemical_formula_sum 'C14 H17 Cl2 N4 Ni O3'
_chemical_formula_weight 418.93
_chemical_name_systematic
;
 ?
;
_space_group_IT_number 14
_symmetry_cell_setting monoclinic
_symmetry_space_group_name_Hall '-P 2ybc'
_symmetry_space_group_name_H-M 'P 1 21/c 1'
_atom_sites_solution_hydrogens geom
_atom_sites_solution_primary direct
_atom_sites_solution_secondary difmap
_audit_creation_method SHELXL-97
_cell_angle_alpha 90.00
_cell_angle_beta 105.301(10)
_cell_angle_gamma 90.00
_cell_formula_units_Z 4
_cell_length_a 9.3592(14)
_cell_length_b 12.012(2)
_cell_length_c 16.3887(17)
_cell_measurement_reflns_used 5607
_cell_measurement_temperature 150(2)
_cell_measurement_theta_max 32.5468
_cell_measurement_theta_min 3.0867
_cell_volume 1777.2(4)
_computing_cell_refinement 'CrysAlis RED, Oxford Diffraction Ltd.,'
_computing_data_collection 'CrysAlis CCD, Oxford Diffraction Ltd.,'
_computing_data_reduction 'CrysAlis RED, Oxford Diffraction Ltd.,'
_computing_molecular_graphics Ortep3
_computing_publication_material Shelx97
_computing_structure_refinement 'SHELXL-97 (Sheldrick, 1997)'
_computing_structure_solution 'SHELXS-97 (Sheldrick, 1997)'
_diffrn_ambient_temperature 150(2)
_diffrn_detector_area_resol_mean 15.9948
_diffrn_measured_fraction_theta_full 0.997
_diffrn_measured_fraction_theta_max 0.997
_diffrn_measurement_device_type 'OXFORD DIFFRACTION XCALIBUR-S'
_diffrn_measurement_method \w/q-scan
_diffrn_radiation_monochromator graphite
_diffrn_radiation_source 'Enhance (Mo) X-ray Source'
_diffrn_radiation_type MoK\a
_diffrn_radiation_wavelength 0.71073
_diffrn_reflns_av_R_equivalents 0.0373
_diffrn_reflns_av_sigmaI/netI 0.0229
_diffrn_reflns_limit_h_max 11
_diffrn_reflns_limit_h_min -10
_diffrn_reflns_limit_k_max 14
_diffrn_reflns_limit_k_min -13
_diffrn_reflns_limit_l_max 19
_diffrn_reflns_limit_l_min -19
_diffrn_reflns_number 12253
_diffrn_reflns_theta_full 25.00
_diffrn_reflns_theta_max 25.00
_diffrn_reflns_theta_min 3.09
_exptl_absorpt_coefficient_mu 1.412
_exptl_absorpt_correction_T_max 0.7371
_exptl_absorpt_correction_T_min 0.6529
_exptl_absorpt_correction_type multi-scan
_exptl_absorpt_process_details
;
CrysAlis RED, Oxford Diffraction Ltd.,
Version 1.171.32.15 (release 10-01-2008 CrysAlis171 .NET)
(compiled Jan 10 2008,16:37:18)
Empirical absorption correction using spherical harmonics,
 implemented in SCALE3 ABSPACK scaling algorithm.
;
_exptl_crystal_colour green
_exptl_crystal_density_diffrn 1.566
_exptl_crystal_density_method 'not measured'
_exptl_crystal_description block
_exptl_crystal_F_000 860
_exptl_crystal_size_max 0.33
_exptl_crystal_size_mid 0.28
_exptl_crystal_size_min 0.23
_refine_diff_density_max 1.216
_refine_diff_density_min -0.762
_refine_diff_density_rms 0.096
_refine_ls_extinction_method none
_refine_ls_goodness_of_fit_ref 1.087
_refine_ls_hydrogen_treatment mixed
_refine_ls_matrix_type full
_refine_ls_number_parameters 225
_refine_ls_number_reflns 3121
_refine_ls_number_restraints 0
_refine_ls_restrained_S_all 1.087
_refine_ls_R_factor_all 0.0487
_refine_ls_R_factor_gt 0.0449
_refine_ls_shift/su_max 0.001
_refine_ls_shift/su_mean 0.000
_refine_ls_structure_factor_coef Fsqd
_refine_ls_weighting_details 'calc w=1/[\s^2^(Fo^2^)+(0.0743P)^2^+3.2215P] where P=(Fo^2^+2Fc^2^)/3'
_refine_ls_weighting_scheme calc
_refine_ls_wR_factor_gt 0.1257
_refine_ls_wR_factor_ref 0.1286
_reflns_number_gt 2809
_reflns_number_total 3121
_reflns_threshold_expression >2sigma(I)
_cod_data_source_file om900080h_si_002.cif
_cod_data_source_block gkl065
_cod_depositor_comments
;
The following automatic conversions were performed:

'_symmetry_cell_setting' value 'Monoclinic' changed to 'monoclinic'
according to /home/saulius/struct/CIF-dictionaries/cif_core.dic
dictionary named 'cif_core.dic' version 2.4.2 from 2011-04-26.

Automatic conversion script
Id: cif_fix_values 1715 2011-07-08 13:25:40Z adriana 
;
_cod_original_cell_volume 1777.1(4)
_cod_original_sg_symbol_H-M 'P 21/c'
_cod_database_code 4069225

loop_
_symmetry_equiv_pos_as_xyz
'x, y, z'
'-x, y+1/2, -z+1/2'
'-x, -y, -z'
'x, -y-1/2, z-1/2'

loop_
_atom_site_label
_atom_site_type_symbol
_atom_site_fract_x
_atom_site_fract_y
_atom_site_fract_z
_atom_site_U_iso_or_equiv
_atom_site_adp_type
_atom_site_occupancy
_atom_site_symmetry_multiplicity
_atom_site_calc_flag
_atom_site_refinement_flags
Ni1 Ni 0.26552(4) 0.12184(3) 0.69215(2) 0.02087(18) Uani 1 1 d .
Cl1 Cl 0.23493(10) -0.00761(7) 0.79971(5) 0.0309(2) Uani 1 1 d .
Cl2 Cl 0.18475(9) -0.01227(7) 0.58061(5) 0.0268(2) Uani 1 1 d .
O1 O -0.0662(3) 0.1505(2) 0.60292(17) 0.0320(6) Uani 1 1 d .
O2 O 0.5488(3) 0.0028(2) 0.78364(17) 0.0373(7) Uani 1 1 d .
O3 O 0.0922(9) 0.5832(6) 0.6131(5) 0.156(3) Uani 1 1 d .
N1 N 0.0556(3) 0.1862(2) 0.66559(17) 0.0237(6) Uani 1 1 d .
N2 N 0.2903(3) 0.2538(2) 0.77836(17) 0.0225(6) Uani 1 1 d .
N3 N 0.4846(3) 0.0808(2) 0.72284(17) 0.0256(6) Uani 1 1 d .
N4 N 0.3496(3) 0.2249(2) 0.61215(17) 0.0233(6) Uani 1 1 d .
C1 C 0.0307(4) 0.2631(3) 0.7135(2) 0.0276(7) Uani 1 1 d .
H1 H -0.0656 0.2928 0.7074 0.033 Uiso 1 1 calc R
C2 C 0.1599(4) 0.3029(3) 0.7788(2) 0.0260(7) Uani 1 1 d .
C3 C 0.1503(4) 0.3860(3) 0.8356(2) 0.0314(8) Uani 1 1 d .
H3 H 0.0573 0.4184 0.8349 0.038 Uiso 1 1 calc R
C4 C 0.2783(4) 0.4211(3) 0.8932(2) 0.0320(8) Uani 1 1 d .
H4 H 0.2742 0.4765 0.9340 0.038 Uiso 1 1 calc R
C5 C 0.4131(4) 0.3746(3) 0.8911(2) 0.0277(8) Uani 1 1 d .
H5 H 0.5031 0.3997 0.9284 0.033 Uiso 1 1 calc R
C6 C 0.4134(4) 0.2905(3) 0.8330(2) 0.0258(7) Uani 1 1 d .
H6 H 0.5053 0.2577 0.8320 0.031 Uiso 1 1 calc R
C7 C 0.5696(4) 0.1310(3) 0.6869(2) 0.0273(8) Uani 1 1 d .
H7 H 0.6730 0.1167 0.7003 0.033 Uiso 1 1 calc R
C8 C 0.4974(4) 0.2135(3) 0.6225(2) 0.0254(7) Uani 1 1 d .
C9 C 0.5737(4) 0.2749(3) 0.5763(2) 0.0317(8) Uani 1 1 d .
H9 H 0.6775 0.2658 0.5851 0.038 Uiso 1 1 calc R
C10 C 0.4956(5) 0.3501(3) 0.5170(2) 0.0354(9) Uani 1 1 d .
H10 H 0.5454 0.3929 0.4842 0.042 Uiso 1 1 calc R
C11 C 0.3445(5) 0.3623(3) 0.5056(2) 0.0344(9) Uani 1 1 d .
H11 H 0.2893 0.4133 0.4651 0.041 Uiso 1 1 calc R
C12 C 0.2753(4) 0.2984(3) 0.5547(2) 0.0281(8) Uani 1 1 d .
H12 H 0.1718 0.3070 0.5474 0.034 Uiso 1 1 calc R
C13 C 0.2096(4) 0.7494(3) 0.6729(2) 0.0235(7) Uani 1 1 d .
H13A H 0.2323 0.8264 0.6610 0.035 Uiso 1 1 calc R
H13B H 0.3021 0.7086 0.6962 0.035 Uiso 1 1 calc R
H13C H 0.1503 0.7490 0.7141 0.035 Uiso 1 1 calc R
C14 C 0.1294(8) 0.6979(5) 0.5977(4) 0.0764(18) Uani 1 1 d .
H14A H 0.1892 0.6987 0.5560 0.092 Uiso 1 1 calc R
H14B H 0.0372 0.7402 0.5734 0.092 Uiso 1 1 calc R
H101 H -0.035(5) 0.102(4) 0.580(3) 0.036(13) Uiso 1 1 d .
H102 H 0.461(7) -0.025(5) 0.794(4) 0.071(18) Uiso 1 1 d .

loop_
_atom_site_aniso_label
_atom_site_aniso_U_11
_atom_site_aniso_U_22
_atom_site_aniso_U_33
_atom_site_aniso_U_23
_atom_site_aniso_U_13
_atom_site_aniso_U_12
Ni1 0.0215(3) 0.0230(3) 0.0166(3) -0.00022(15) 0.00239(18) 0.00206(16)
Cl1 0.0417(6) 0.0283(5) 0.0208(4) 0.0027(3) 0.0052(4) -0.0041(3)
Cl2 0.0297(5) 0.0303(5) 0.0186(4) -0.0038(3) 0.0029(3) -0.0007(3)
O1 0.0248(13) 0.0352(15) 0.0307(14) -0.0077(12) -0.0018(11) 0.0020(11)
O2 0.0377(16) 0.0392(15) 0.0289(14) 0.0086(11) -0.0019(12) 0.0147(13)
O3 0.139(6) 0.133(5) 0.166(7) -0.024(5) -0.013(5) -0.015(5)
N1 0.0202(14) 0.0277(15) 0.0229(14) 0.0003(12) 0.0049(11) -0.0004(12)
N2 0.0258(15) 0.0226(14) 0.0192(13) 0.0001(11) 0.0060(11) -0.0011(11)
N3 0.0281(15) 0.0273(15) 0.0185(14) -0.0030(11) 0.0009(12) 0.0066(12)
N4 0.0248(15) 0.0243(14) 0.0195(13) -0.0016(11) 0.0036(11) 0.0005(12)
C1 0.0190(16) 0.0313(18) 0.0325(18) -0.0019(15) 0.0068(14) 0.0036(14)
C2 0.0276(18) 0.0256(17) 0.0254(17) -0.0002(14) 0.0080(14) -0.0013(14)
C3 0.031(2) 0.0298(19) 0.036(2) -0.0069(15) 0.0135(16) -0.0003(15)
C4 0.045(2) 0.0280(18) 0.0264(18) -0.0060(15) 0.0145(16) -0.0052(17)
C5 0.034(2) 0.0266(18) 0.0202(17) 0.0009(13) 0.0031(15) -0.0055(14)
C6 0.0257(18) 0.0283(18) 0.0221(16) 0.0021(13) 0.0039(14) 0.0004(14)
C7 0.0200(17) 0.0342(19) 0.0242(17) -0.0092(14) -0.0002(14) 0.0044(14)
C8 0.0254(18) 0.0282(18) 0.0211(16) -0.0101(13) 0.0035(14) -0.0027(14)
C9 0.0268(18) 0.038(2) 0.0319(19) -0.0123(16) 0.0095(15) -0.0112(16)
C10 0.046(2) 0.0315(19) 0.032(2) -0.0036(16) 0.0163(18) -0.0129(17)
C11 0.049(2) 0.0275(19) 0.0251(18) 0.0036(14) 0.0071(17) -0.0013(17)
C12 0.0300(19) 0.0291(18) 0.0234(17) -0.0002(14) 0.0040(14) 0.0016(15)
C13 0.0236(17) 0.0173(15) 0.0215(15) 0.0070(12) -0.0082(13) 0.0012(13)
C14 0.090(5) 0.064(4) 0.058(3) -0.003(3) -0.009(3) 0.009(3)

loop_
_atom_type_symbol
_atom_type_description
_atom_type_scat_dispersion_real
_atom_type_scat_dispersion_imag
_atom_type_scat_source
C C 0.0033 0.0016 'International Tables Vol C Tables 4.2.6.8 and 6.1.1.4'
H H 0.0000 0.0000 'International Tables Vol C Tables 4.2.6.8 and 6.1.1.4'
N N 0.0061 0.0033 'International Tables Vol C Tables 4.2.6.8 and 6.1.1.4'
O O 0.0106 0.0060 'International Tables Vol C Tables 4.2.6.8 and 6.1.1.4'
Cl Cl 0.1484 0.1585 'International Tables Vol C Tables 4.2.6.8 and 6.1.1.4'
Ni Ni 0.3393 1.1124 'International Tables Vol C Tables 4.2.6.8 and 6.1.1.4'

loop_
_geom_angle_atom_site_label_1
_geom_angle_atom_site_label_2
_geom_angle_atom_site_label_3
_geom_angle
N3 Ni1 N1 171.73(12)
N3 Ni1 N2 95.26(11)
N1 Ni1 N2 77.71(11)
N3 Ni1 N4 77.20(11)
N1 Ni1 N4 98.13(11)
N2 Ni1 N4 88.97(11)
N3 Ni1 Cl2 96.86(8)
N1 Ni1 Cl2 89.98(8)
N2 Ni1 Cl2 167.52(8)
N4 Ni1 Cl2 90.84(8)
N3 Ni1 Cl1 88.26(9)
N1 Ni1 Cl1 96.07(8)
N2 Ni1 Cl1 90.48(8)
N4 Ni1 Cl1 165.33(8)
Cl2 Ni1 Cl1 92.83(3)
N1 O1 H101 104(3)
N3 O2 H102 98(4)
C1 N1 O1 115.6(3)
C1 N1 Ni1 117.7(2)
O1 N1 Ni1 126.6(2)
C6 N2 C2 118.2(3)
C6 N2 Ni1 128.6(2)
C2 N2 Ni1 113.2(2)
C7 N3 O2 116.9(3)
C7 N3 Ni1 119.1(2)
O2 N3 Ni1 124.0(2)
C12 N4 C8 118.5(3)
C12 N4 Ni1 127.9(2)
C8 N4 Ni1 113.6(2)
N1 C1 C2 115.9(3)
N1 C1 H1 122.1
C2 C1 H1 122.1
N2 C2 C3 122.4(3)
N2 C2 C1 115.0(3)
C3 C2 C1 122.5(3)
C4 C3 C2 118.8(4)
C4 C3 H3 120.6
C2 C3 H3 120.6
C3 C4 C5 119.3(3)
C3 C4 H4 120.4
C5 C4 H4 120.4
C6 C5 C4 118.5(3)
C6 C5 H5 120.8
C4 C5 H5 120.8
N2 C6 C5 122.8(3)
N2 C6 H6 118.6
C5 C6 H6 118.6
N3 C7 C8 115.4(3)
N3 C7 H7 122.3
C8 C7 H7 122.3
N4 C8 C9 122.3(3)
N4 C8 C7 114.7(3)
C9 C8 C7 123.0(3)
C8 C9 C10 118.6(4)
C8 C9 H9 120.7
C10 C9 H9 120.7
C11 C10 C9 119.7(4)
C11 C10 H10 120.2
C9 C10 H10 120.2
C10 C11 C12 118.6(4)
C10 C11 H11 120.7
C12 C11 H11 120.7
N4 C12 C11 122.3(3)
N4 C12 H12 118.8
C11 C12 H12 118.8
C14 C13 H13A 109.5
C14 C13 H13B 109.5
H13A C13 H13B 109.5
C14 C13 H13C 109.5
H13A C13 H13C 109.5
H13B C13 H13C 109.5
C13 C14 O3 111.1(5)
C13 C14 H14A 109.4
O3 C14 H14A 109.4
C13 C14 H14B 109.4
O3 C14 H14B 109.4
H14A C14 H14B 108.0

loop_
_geom_bond_atom_site_label_1
_geom_bond_atom_site_label_2
_geom_bond_distance
Ni1 N3 2.039(3)
Ni1 N1 2.048(3)
Ni1 N2 2.095(3)
Ni1 N4 2.101(3)
Ni1 Cl2 2.4039(9)
Ni1 Cl1 2.4236(9)
O1 N1 1.386(4)
O1 H101 0.78(5)
O2 N3 1.384(4)
O2 H102 0.94(6)
O3 C14 1.459(9)
N1 C1 1.274(5)
N2 C6 1.334(4)
N2 C2 1.357(5)
N3 C7 1.261(5)
N4 C12 1.343(4)
N4 C8 1.356(5)
C1 C2 1.468(5)
C1 H1 0.9500
C2 C3 1.384(5)
C3 C4 1.381(5)
C3 H3 0.9500
C4 C5 1.390(5)
C4 H4 0.9500
C5 C6 1.389(5)
C5 H5 0.9500
C6 H6 0.9500
C7 C8 1.475(5)
C7 H7 0.9500
C8 C9 1.383(5)
C9 C10 1.386(6)
C9 H9 0.9500
C10 C11 1.384(6)
C10 H10 0.9500
C11 C12 1.389(5)
C11 H11 0.9500
C12 H12 0.9500
C13 C14 1.407(6)
C13 H13A 0.9800
C13 H13B 0.9800
C13 H13C 0.9800
C14 H14A 0.9900
C14 H14B 0.9900

loop_
_geom_torsion_atom_site_label_1
_geom_torsion_atom_site_label_2
_geom_torsion_atom_site_label_3
_geom_torsion_atom_site_label_4
_geom_torsion
N3 Ni1 N1 C1 -38.4(9)
N2 Ni1 N1 C1 -6.2(3)
N4 Ni1 N1 C1 -93.4(3)
Cl2 Ni1 N1 C1 175.8(3)
Cl1 Ni1 N1 C1 82.9(3)
N3 Ni1 N1 O1 145.4(7)
N2 Ni1 N1 O1 177.6(3)
N4 Ni1 N1 O1 90.4(3)
Cl2 Ni1 N1 O1 -0.4(3)
Cl1 Ni1 N1 O1 -93.3(3)
N3 Ni1 N2 C6 -0.8(3)
N1 Ni1 N2 C6 -176.4(3)
N4 Ni1 N2 C6 -77.8(3)
Cl2 Ni1 N2 C6 -167.1(3)
Cl1 Ni1 N2 C6 87.5(3)
N3 Ni1 N2 C2 -177.8(2)
N1 Ni1 N2 C2 6.6(2)
N4 Ni1 N2 C2 105.1(2)
Cl2 Ni1 N2 C2 15.9(5)
Cl1 Ni1 N2 C2 -89.5(2)
N1 Ni1 N3 C7 -54.4(8)
N2 Ni1 N3 C7 -85.9(3)
N4 Ni1 N3 C7 1.9(3)
Cl2 Ni1 N3 C7 91.2(3)
Cl1 Ni1 N3 C7 -176.2(3)
N1 Ni1 N3 O2 123.2(7)
N2 Ni1 N3 O2 91.8(2)
N4 Ni1 N3 O2 179.5(3)
Cl2 Ni1 N3 O2 -91.2(2)
Cl1 Ni1 N3 O2 1.5(2)
N3 Ni1 N4 C12 179.4(3)
N1 Ni1 N4 C12 -7.6(3)
N2 Ni1 N4 C12 -85.0(3)
Cl2 Ni1 N4 C12 82.5(3)
Cl1 Ni1 N4 C12 -172.9(2)
N3 Ni1 N4 C8 -1.2(2)
N1 Ni1 N4 C8 171.9(2)
N2 Ni1 N4 C8 94.5(2)
Cl2 Ni1 N4 C8 -98.0(2)
Cl1 Ni1 N4 C8 6.5(5)
O1 N1 C1 C2 -178.7(3)
Ni1 N1 C1 C2 4.7(4)
C6 N2 C2 C3 -2.4(5)
Ni1 N2 C2 C3 175.0(3)
C6 N2 C2 C1 176.3(3)
Ni1 N2 C2 C1 -6.3(4)
N1 C1 C2 N2 1.3(5)
N1 C1 C2 C3 -180.0(3)
N2 C2 C3 C4 0.7(6)
C1 C2 C3 C4 -177.9(3)
C2 C3 C4 C5 1.9(6)
C3 C4 C5 C6 -2.8(5)
C2 N2 C6 C5 1.4(5)
Ni1 N2 C6 C5 -175.4(2)
C4 C5 C6 N2 1.1(5)
O2 N3 C7 C8 -180.0(3)
Ni1 N3 C7 C8 -2.1(4)
C12 N4 C8 C9 0.2(5)
Ni1 N4 C8 C9 -179.3(3)
C12 N4 C8 C7 180.0(3)
Ni1 N4 C8 C7 0.5(3)
N3 C7 C8 N4 1.0(4)
N3 C7 C8 C9 -179.1(3)
N4 C8 C9 C10 -0.5(5)
C7 C8 C9 C10 179.7(3)
C8 C9 C10 C11 0.3(5)
C9 C10 C11 C12 0.2(6)
C8 N4 C12 C11 0.3(5)
Ni1 N4 C12 C11 179.8(3)
C10 C11 C12 N4 -0.5(5)
